data_1529704
loop_
_publ_author_name
'Bukvetskii, B.V.'
'Simonov, V.I.'
'Simonov, M.A.'
'Muradyan, L.A.'

_publ_section_title
;
 Refinement of the crystal structure of strontium hexafluorotitanate
 dihydrate Sr Ti F6 (H2 O)2
;
_journal_name_full Kristallografiya
_journal_page_first 29
_journal_page_last 37
_journal_volume 24
_journal_year 1979
_chemical_formula_sum 'F6 H4 O2 Sr Ti'
_chemical_name_systematic 'Sr Ti F6 (H2 O)2'
_space_group_IT_number 14
_symmetry_space_group_name_Hall '-P 2n'
_symmetry_space_group_name_H-M 'P 1 1 21/n'
_cell_angle_alpha 90
_cell_angle_beta 90
_cell_angle_gamma 99.33
_cell_formula_units_Z 4
_cell_length_a 5.997
_cell_length_b 11.109
_cell_length_c 9.753
_cell_volume 641.156
_citation_journal_id_ASTM KRISAJ
_cod_data_source_file Bukvetskii_KRISAJ_1979_411.cif
_cod_data_source_block H4F6O2Sr1Ti1
_cod_original_cell_volume 641.1559
_cod_original_sg_symbol_Hall '-P 2ybc (z,x-z,y)'
_cod_original_formula_sum 'H4 F6 O2 Sr1 Ti1'
_cod_database_code 1529704

loop_
_symmetry_equiv_pos_as_xyz
x,y,z
-x+1/2,-y+1/2,z+1/2
-x,-y,-z
x-1/2,y-1/2,-z-1/2

loop_
_atom_site_label
_atom_site_type_symbol
_atom_site_fract_x
_atom_site_fract_y
_atom_site_fract_z
_atom_site_occupancy
_atom_site_U_iso_or_equiv
_atom_site_attached_hydrogens
F4 F-1 0.612 0.3789 0.4378 1 0.0 0
F2 F-1 0.6918 0.187 0.154 1 0.0 0
O1 O-2 0.4486 0.4838 0.1902 1 0.0 2
F6 F-1 0.9276 0.4076 0.1376 1 0.0 0
Ti1 Ti+4 0.9067 0.2674 0.0356 1 0.0 0
F3 F-1 0.3839 0.1613 0.4104 1 0.0 0
O2 O-2 0.121 0.4081 0.4167 1 0.0 2
F1 F-1 0.1381 0.2212 0.1426 1 0.0 0
Sr1 Sr+2 0.33481 0.04818 0.18774 1 0.0 0
F5 F-1 0.8266 0.1858 0.4372 1 0.0 0
